data_7717570
loop_
_publ_author_name
'Pantelis, Konstantinos'
'Raptopoulou, Catherine'
'Psycharis, Vassilis'
'Tang, Jinkui'
'Stamatatos, Theocharis C.'

_publ_section_title
;
 Square planar Pd(II)/oximate complexes as &#x2018;metalloligands&#x2019;
 for the directional assembly of 4f-metal ions: A new family of {Ln2Pd}
 (Ln = lanthanide) clusters exhibiting slow magnetization relaxation
;
_journal_name_full 'Dalton Transactions'
_journal_paper_doi 10.1039/D4DT02691H
_journal_year 2024
_chemical_formula_sum 'C62 H62 Er2 N26 O32 Pd5'
_chemical_formula_weight 2549.89
_space_group_crystal_system triclinic
_space_group_IT_number 2
_space_group_name_Hall '-P 1'
_space_group_name_H-M_alt 'P -1'
_atom_sites_solution_hydrogens mixed
_audit_creation_method SHELXL-2014/6
_audit_update_record
;
2024-11-20 deposited with the CCDC.	2024-11-25 downloaded from the CCDC.
;
_cell_angle_alpha 91.6760(10)
_cell_angle_beta 96.3380(10)
_cell_angle_gamma 98.8230(10)
_cell_formula_units_Z 1
_cell_length_a 12.1819(6)
_cell_length_b 12.7650(5)
_cell_length_c 13.0467(6)
_cell_measurement_reflns_used 30002
_cell_measurement_temperature 160(2)
_cell_measurement_theta_max 27.47
_cell_measurement_theta_min 3.12
_cell_volume 1990.32(16)
_computing_cell_refinement 'CrystalClear, Rigaku MSC, 2005'
_computing_data_collection 'CrystalClear, Rigaku MSC, 2005'
_computing_data_reduction 'CrystalClear, Rigaku MSC, 2005'
_computing_molecular_graphics 'Diamond ver.3.2'
_computing_publication_material 'publCIF J.Appl.Cryst. 2010, 43'
_computing_structure_refinement 'SHELXL-2014/6 (Sheldrick, 2014)'
_computing_structure_solution 'SHELXL-2014/6 (Sheldrick, 2014)'
_diffrn_ambient_temperature 160(2)
_diffrn_measured_fraction_theta_full 0.997
_diffrn_measured_fraction_theta_max 0.997
_diffrn_measurement_device_type 'Rigaku R-AXIS SPIDER IPDS'
_diffrn_measurement_method '\q scans'
_diffrn_radiation_type MoK\a
_diffrn_radiation_wavelength 0.71073
_diffrn_reflns_av_R_equivalents 0.0637
_diffrn_reflns_av_unetI/netI 0.0493
_diffrn_reflns_Laue_measured_fraction_full 0.997
_diffrn_reflns_Laue_measured_fraction_max 0.997
_diffrn_reflns_limit_h_max 15
_diffrn_reflns_limit_h_min -15
_diffrn_reflns_limit_k_max 16
_diffrn_reflns_limit_k_min -16
_diffrn_reflns_limit_l_max 16
_diffrn_reflns_limit_l_min -16
_diffrn_reflns_number 36544
_diffrn_reflns_point_group_measured_fraction_full 0.997
_diffrn_reflns_point_group_measured_fraction_max 0.997
_diffrn_reflns_theta_full 25.242
_diffrn_reflns_theta_max 26.999
_diffrn_reflns_theta_min 3.118
_exptl_absorpt_coefficient_mu 3.291
_exptl_absorpt_correction_T_max 1.000
_exptl_absorpt_correction_T_min 0.616
_exptl_absorpt_correction_type empirical
_exptl_absorpt_process_details 'CrystalClear, Rigaku MSC, 2005'
_exptl_crystal_colour Yellow
_exptl_crystal_density_diffrn 2.127
_exptl_crystal_description Parallelepiped
_exptl_crystal_F_000 1238
_exptl_crystal_size_max 0.400
_exptl_crystal_size_mid 0.080
_exptl_crystal_size_min 0.080
_refine_diff_density_max 1.713
_refine_diff_density_min -1.176
_refine_diff_density_rms 0.136
_refine_ls_extinction_method none
_refine_ls_goodness_of_fit_ref 1.059
_refine_ls_hydrogen_treatment mixed
_refine_ls_matrix_type full
_refine_ls_number_parameters 811
_refine_ls_number_reflns 8656
_refine_ls_number_restraints 2070
_refine_ls_restrained_S_all 0.954
_refine_ls_R_factor_all 0.0568
_refine_ls_R_factor_gt 0.0410
_refine_ls_shift/su_max 0.014
_refine_ls_shift/su_mean 0.001
_refine_ls_structure_factor_coef Fsqd
_refine_ls_weighting_details 'w=1/[\s^2^(Fo^2^)+(0.0388P)^2^+4.0253P] where P=(Fo^2^+2Fc^2^)/3'
_refine_ls_weighting_scheme calc
_refine_ls_wR_factor_gt 0.0897
_refine_ls_wR_factor_ref 0.0976
_reflns_Friedel_coverage 0.000
_reflns_number_gt 6793
_reflns_number_total 8656
_reflns_threshold_expression 'I > 2\s(I)'
_cod_data_source_file d4dt02691h2.cif
_cod_data_source_block shelx_CCDC4
_cod_database_code 7717570
_shelx_space_group_comment
;
The symmetry employed for this shelxl refinement is uniquely defined
by the following loop, which should always be used as a source of
symmetry information in preference to the above space-group names.
They are only intended as comments.
;
_shelx_estimated_absorpt_t_min 0.353
_shelx_estimated_absorpt_t_max 0.779
_shelxl_version_number 2014/6

loop_
_space_group_symop_operation_xyz
'x, y, z'
'-x, -y, -z'

loop_
_atom_site_label
_atom_site_type_symbol
_atom_site_fract_x
_atom_site_fract_y
_atom_site_fract_z
_atom_site_U_iso_or_equiv
_atom_site_adp_type
_atom_site_occupancy
_atom_site_site_symmetry_order
_atom_site_calc_flag
_atom_site_refinement_flags_posn
_atom_site_refinement_flags_adp
_atom_site_refinement_flags_occupancy
_atom_site_disorder_assembly
_atom_site_disorder_group
Er1 Er 0.16912(2) 0.33027(2) 0.30368(2) 0.03518(8) Uani 1 1 d . U . . .
Pd1 Pd 0.0000 0.0000 0.5000 0.02676(13) Uani 1 2 d S U P . .
O1A O 0.097(2) 0.1931(13) 0.396(2) 0.049(4) Uani 0.634(7) 1 d D U P A 1
N1A N 0.0320(6) 0.1551(6) 0.4633(6) 0.0370(18) Uani 0.634(7) 1 d D U P A 1
N2A N -0.0877(7) 0.0684(6) 0.6014(6) 0.0304(17) Uani 0.634(7) 1 d D U P A 1
C1A C -0.0128(9) 0.2217(7) 0.5191(7) 0.036(2) Uani 0.634(7) 1 d D U P A 1
H1A H -0.0016 0.2960 0.5096 0.044 Uiso 0.634(7) 1 calc R U P A 1
C2A C -0.0799(7) 0.1746(8) 0.5956(7) 0.0330(19) Uani 0.634(7) 1 d D U P A 1
C3A C -0.1362(9) 0.2339(8) 0.6577(9) 0.039(2) Uani 0.634(7) 1 d D U P A 1
H3A H -0.1279 0.3089 0.6548 0.047 Uiso 0.634(7) 1 calc R U P A 1
C4A C -0.2042(10) 0.1804(9) 0.7236(10) 0.043(3) Uani 0.634(7) 1 d D U P A 1
H4A H -0.2477 0.2180 0.7633 0.052 Uiso 0.634(7) 1 calc R U P A 1
C5A C -0.2090(8) 0.0726(8) 0.7317(7) 0.041(2) Uani 0.634(7) 1 d D U P A 1
H5A H -0.2519 0.0362 0.7800 0.050 Uiso 0.634(7) 1 calc R U P A 1
C6A C -0.1505(8) 0.0174(8) 0.6684(7) 0.035(2) Uani 0.634(7) 1 d D U P A 1
H6A H -0.1550 -0.0573 0.6726 0.043 Uiso 0.634(7) 1 calc R U P A 1
O1B O -0.084(4) -0.1898(17) 0.613(3) 0.032(5) Uani 0.366(7) 1 d D U P A 2
N1B N -0.0870(9) -0.0903(8) 0.5982(9) 0.028(3) Uani 0.366(7) 1 d D U P A 2
N2B N -0.0653(10) 0.1148(9) 0.5749(9) 0.024(3) Uani 0.366(7) 1 d D U P A 2
C1B C -0.1453(12) -0.0389(10) 0.6558(11) 0.030(3) Uiso 0.366(7) 1 d D U P A 2
H1B H -0.1924 -0.0738 0.7018 0.036 Uiso 0.366(7) 1 calc R U P A 2
C2B C -0.1327(12) 0.0739(10) 0.6443(10) 0.026(3) Uani 0.366(7) 1 d D U P A 2
C3B C -0.1863(16) 0.1401(12) 0.7031(15) 0.034(3) Uani 0.366(7) 1 d D U P A 2
H3B H -0.2324 0.1112 0.7527 0.041 Uiso 0.366(7) 1 calc R U P A 2
C4B C -0.1712(14) 0.2477(12) 0.6879(14) 0.032(3) Uani 0.366(7) 1 d D U P A 2
H4B H -0.2087 0.2933 0.7255 0.038 Uiso 0.366(7) 1 calc R U P A 2
C5B C -0.1010(13) 0.2885(11) 0.6177(12) 0.038(3) Uani 0.366(7) 1 d D U P A 2
H5B H -0.0892 0.3625 0.6068 0.046 Uiso 0.366(7) 1 calc R U P A 2
C6B C -0.0477(13) 0.2193(10) 0.5627(11) 0.026(3) Uani 0.366(7) 1 d D U P A 2
H6B H 0.0021 0.2474 0.5156 0.031 Uiso 0.366(7) 1 calc R U P A 2
N3 N -0.0488(6) 0.3888(5) 0.2980(6) 0.0643(16) Uani 1 1 d . U . . .
O2 O 0.0239(5) 0.4096(4) 0.3761(5) 0.0696(14) Uani 1 1 d . U . . .
O3 O -0.0174(4) 0.3418(4) 0.2234(4) 0.0638(13) Uani 1 1 d . U . . .
O4 O -0.1422(5) 0.4125(5) 0.2941(6) 0.093(2) Uani 1 1 d . U . . .
N4 N 0.2130(4) 0.5097(4) 0.1786(4) 0.0446(12) Uani 1 1 d . U . . .
O5 O 0.1887(4) 0.4178(4) 0.1391(3) 0.0537(11) Uani 1 1 d . U . . .
O6 O 0.2094(4) 0.5187(3) 0.2751(3) 0.0522(11) Uani 1 1 d . U . . .
O7 O 0.2395(4) 0.5866(4) 0.1276(4) 0.0612(14) Uani 1 1 d . U . . .
N5 N 0.3965(5) 0.2923(4) 0.3286(4) 0.0448(12) Uani 1 1 d . U . . .
O8 O 0.3621(4) 0.3636(4) 0.2728(4) 0.0545(12) Uani 1 1 d . U . . .
O9 O 0.3207(4) 0.2259(3) 0.3589(4) 0.0473(10) Uani 1 1 d . U . . .
O10 O 0.4956(4) 0.2889(4) 0.3495(5) 0.0695(15) Uani 1 1 d . U . . .
O1M O 0.2509(5) 0.3996(3) 0.4654(3) 0.0549(12) Uani 1 1 d . U . . .
H1MO H 0.2491 0.3579 0.5141 0.066 Uiso 1 1 calc R U . . .
C1M C 0.2895(10) 0.5059(6) 0.5060(7) 0.099(4) Uani 1 1 d . U . . .
H1MA H 0.3502 0.5388 0.4683 0.119 Uiso 1 1 calc R U . . .
H1MB H 0.3171 0.5047 0.5793 0.119 Uiso 1 1 calc R U . . .
H1MC H 0.2278 0.5471 0.4981 0.119 Uiso 1 1 calc R U . . .
O1W O 0.1361(4) 0.1966(3) 0.1809(3) 0.0410(10) Uani 1 1 d . U . . .
HWA H 0.179(6) 0.169(5) 0.147(5) 0.049 Uiso 1 1 d . U . . .
HWB H 0.073(6) 0.168(5) 0.166(5) 0.049 Uiso 1 1 d . U . . .
Pd3 Pd -0.40222(4) -0.10876(3) 0.10987(3) 0.03373(11) Uani 1 1 d . U . . .
O31 O -0.5451(4) -0.1035(4) 0.2780(4) 0.0599(13) Uani 1 1 d D U . . .
N31 N -0.4920(4) -0.0513(4) 0.2136(4) 0.0481(12) Uani 1 1 d D U . . .
N32 N -0.3776(4) 0.0472(4) 0.0785(4) 0.0381(11) Uani 1 1 d D U . . .
C31 C -0.4957(5) 0.0523(5) 0.2087(5) 0.0473(14) Uani 1 1 d D U . . .
H31 H -0.5393 0.0872 0.2507 0.057 Uiso 1 1 calc R U . . .
C32 C -0.4302(5) 0.1086(4) 0.1362(4) 0.0394(13) Uani 1 1 d D U . . .
C33 C -0.4203(6) 0.2164(5) 0.1248(5) 0.0504(15) Uani 1 1 d D U . . .
H33 H -0.4591 0.2585 0.1650 0.060 Uiso 1 1 calc R U . . .
C34 C -0.3537(6) 0.2626(5) 0.0545(5) 0.0538(17) Uani 1 1 d D U . . .
H34 H -0.3450 0.3371 0.0469 0.065 Uiso 1 1 calc R U . . .
C35 C -0.3000(6) 0.2009(5) -0.0045(5) 0.0509(16) Uani 1 1 d D U . . .
H35 H -0.2546 0.2318 -0.0538 0.061 Uiso 1 1 calc R U . . .
C36 C -0.3133(5) 0.0912(5) 0.0092(5) 0.0437(14) Uani 1 1 d D U . . .
H36 H -0.2763 0.0476 -0.0312 0.052 Uiso 1 1 calc R U . . .
O41 O -0.2679(4) -0.1152(4) -0.0687(4) 0.0622(13) Uani 1 1 d D U . . .
N41 N -0.3178(5) -0.1688(4) -0.0001(4) 0.0481(12) Uani 1 1 d D U . . .
N42 N -0.4263(4) -0.2655(4) 0.1404(4) 0.0394(11) Uani 1 1 d D U . . .
C41 C -0.3214(6) -0.2719(5) 0.0019(5) 0.0527(16) Uani 1 1 d D U . . .
H41 H -0.2868 -0.3090 -0.0465 0.063 Uiso 1 1 calc R U . . .
C42 C -0.3785(5) -0.3261(5) 0.0783(5) 0.0464(14) Uani 1 1 d D U . . .
C43 C -0.3864(7) -0.4354(5) 0.0908(6) 0.064(2) Uani 1 1 d D U . . .
H43 H -0.3539 -0.4785 0.0458 0.077 Uiso 1 1 calc R U . . .
C44 C -0.4424(7) -0.4797(6) 0.1702(7) 0.073(2) Uani 1 1 d D U . . .
H44 H -0.4468 -0.5533 0.1816 0.088 Uiso 1 1 calc R U . . .
C45 C -0.4913(6) -0.4159(5) 0.2318(6) 0.0607(19) Uani 1 1 d D U . . .
H45 H -0.5314 -0.4456 0.2853 0.073 Uiso 1 1 calc R U . . .
C46 C -0.4823(5) -0.3077(5) 0.2159(5) 0.0503(16) Uani 1 1 d D U . . .
H46 H -0.5160 -0.2636 0.2588 0.060 Uiso 1 1 calc R U . . .
Pd2 Pd -0.16802(4) -0.10600(4) 0.26156(4) 0.03919(12) Uani 1 1 d . U . . .
O11A O -0.2443(11) -0.2965(8) 0.3661(10) 0.058(3) Uani 0.561(6) 1 d D U P B 1
N11A N -0.2442(8) -0.1954(7) 0.3587(7) 0.046(2) Uani 0.561(6) 1 d D U P B 1
N12A N -0.2294(8) 0.0099(8) 0.3321(7) 0.041(2) Uani 0.561(6) 1 d D U P B 1
C11A C -0.2994(10) -0.1434(8) 0.4185(9) 0.050(3) Uani 0.561(6) 1 d D U P B 1
H11A H -0.3424 -0.1785 0.4676 0.060 Uiso 0.561(6) 1 calc R U P B 1
C12A C -0.2919(15) -0.0292(10) 0.4064(13) 0.043(3) Uani 0.561(6) 1 d D U P B 1
C13A C -0.344(2) 0.0359(13) 0.4670(19) 0.049(4) Uani 0.561(6) 1 d D U P B 1
H13A H -0.3846 0.0082 0.5207 0.059 Uiso 0.561(6) 1 calc R U P B 1
C14A C -0.333(3) 0.1430(14) 0.446(2) 0.051(4) Uani 0.561(6) 1 d D U P B 1
H14A H -0.3692 0.1892 0.4840 0.061 Uiso 0.561(6) 1 calc R U P B 1
C15A C -0.271(2) 0.1821(13) 0.3703(18) 0.046(4) Uani 0.561(6) 1 d D U P B 1
H15A H -0.2628 0.2553 0.3561 0.055 Uiso 0.561(6) 1 calc R U P B 1
C16A C -0.2188(17) 0.1128(11) 0.3146(14) 0.043(3) Uani 0.561(6) 1 d D U P B 1
H16A H -0.1747 0.1398 0.2627 0.051 Uiso 0.561(6) 1 calc R U P B 1
O21A O -0.0712(19) 0.0895(10) 0.1543(18) 0.050(3) Uani 0.561(6) 1 d D U P B 1
N21A N -0.0760(7) -0.0135(8) 0.1586(7) 0.040(2) Uani 0.561(6) 1 d D U P B 1
N22A N -0.102(3) -0.2184(12) 0.178(3) 0.039(3) Uani 0.561(6) 1 d D U P B 1
C21A C -0.0259(10) -0.0666(8) 0.0971(9) 0.047(3) Uani 0.561(6) 1 d D U P B 1
H21A H 0.0207 -0.0316 0.0507 0.056 Uiso 0.561(6) 1 calc R U P B 1
C22A C -0.043(3) -0.1797(13) 0.101(2) 0.040(4) Uani 0.561(6) 1 d D U P B 1
C23A C 0.0172(18) -0.2434(17) 0.0477(15) 0.040(3) Uani 0.561(6) 1 d D U P B 1
H23A H 0.0678 -0.2130 0.0024 0.048 Uiso 0.561(6) 1 calc R U P B 1
C24A C 0.002(2) -0.3518(18) 0.0616(19) 0.047(5) Uani 0.561(6) 1 d D U P B 1
H24A H 0.0337 -0.3978 0.0189 0.057 Uiso 0.561(6) 1 calc R U P B 1
C25A C -0.059(2) -0.3915(17) 0.137(2) 0.051(5) Uani 0.561(6) 1 d D U P B 1
H25A H -0.0648 -0.4643 0.1524 0.061 Uiso 0.561(6) 1 calc R U P B 1
C26A C -0.113(4) -0.3233(14) 0.191(3) 0.047(4) Uani 0.561(6) 1 d D U P B 1
H26A H -0.1592 -0.3522 0.2408 0.057 Uiso 0.561(6) 1 calc R U P B 1
O11B O -0.057(2) 0.0577(12) 0.143(2) 0.039(4) Uani 0.439(6) 1 d D U P B 2
N11B N -0.1243(8) 0.0365(8) 0.2127(8) 0.035(2) Uani 0.439(6) 1 d D U P B 2
N12B N -0.2511(12) -0.0175(9) 0.3579(10) 0.031(3) Uiso 0.439(6) 1 d D U P B 2
C11B C -0.1649(11) 0.1152(9) 0.2548(9) 0.038(3) Uani 0.439(6) 1 d D U P B 2
H11B H -0.1504 0.1856 0.2325 0.045 Uiso 0.439(6) 1 calc R U P B 2
C12B C -0.233(2) 0.0877(13) 0.3378(17) 0.038(4) Uani 0.439(6) 1 d D U P B 2
C13B C -0.284(3) 0.1590(15) 0.391(2) 0.047(5) Uani 0.439(6) 1 d D U P B 2
H13B H -0.2734 0.2318 0.3756 0.056 Uiso 0.439(6) 1 calc R U P B 2
C14B C -0.350(3) 0.1242(18) 0.466(3) 0.043(4) Uani 0.439(6) 1 d D U P B 2
H14B H -0.3838 0.1729 0.5040 0.052 Uiso 0.439(6) 1 calc R U P B 2
C15B C -0.366(3) 0.0187(17) 0.487(2) 0.047(5) Uani 0.439(6) 1 d D U P B 2
H15B H -0.4107 -0.0066 0.5386 0.056 Uiso 0.439(6) 1 calc R U P B 2
C16B C -0.3149(19) -0.0516(14) 0.4309(17) 0.042(4) Uani 0.439(6) 1 d D U P B 2
H16B H -0.3259 -0.1248 0.4451 0.051 Uiso 0.439(6) 1 calc R U P B 2
O21B O -0.2818(12) -0.2705(11) 0.3975(11) 0.048(3) Uani 0.439(6) 1 d D U P B 2
N21B N -0.2202(10) -0.2539(10) 0.3227(9) 0.039(3) Uani 0.439(6) 1 d D U P B 2
N22B N -0.093(4) -0.1984(14) 0.180(3) 0.040(5) Uani 0.439(6) 1 d D U P B 2
C21B C -0.1803(11) -0.3303(10) 0.2794(10) 0.042(3) Uani 0.439(6) 1 d D U P B 2
H21B H -0.1938 -0.4010 0.3013 0.051 Uiso 0.439(6) 1 calc R U P B 2
C22B C -0.115(4) -0.3026(16) 0.197(3) 0.041(4) Uani 0.439(6) 1 d D U P B 2
C23B C -0.082(3) -0.3780(19) 0.132(2) 0.042(5) Uani 0.439(6) 1 d D U P B 2
H23B H -0.0998 -0.4516 0.1425 0.051 Uiso 0.439(6) 1 calc R U P B 2
C24B C -0.021(3) -0.343(2) 0.051(2) 0.045(5) Uani 0.439(6) 1 d D U P B 2
H24B H 0.0076 -0.3925 0.0100 0.054 Uiso 0.439(6) 1 calc R U P B 2
C25B C -0.004(2) -0.238(2) 0.033(2) 0.040(3) Uani 0.439(6) 1 d D U P B 2
H25B H 0.0237 -0.2136 -0.0291 0.048 Uiso 0.439(6) 1 calc R U P B 2
C26B C -0.029(4) -0.1660(18) 0.106(3) 0.043(5) Uani 0.439(6) 1 d D U P B 2
H26B H 0.0000 -0.0927 0.1033 0.051 Uiso 0.439(6) 1 calc R U P B 2

loop_
_atom_site_aniso_label
_atom_site_aniso_U_11
_atom_site_aniso_U_22
_atom_site_aniso_U_33
_atom_site_aniso_U_23
_atom_site_aniso_U_13
_atom_site_aniso_U_12
Er1 0.04435(16) 0.02784(14) 0.03409(14) 0.00833(10) 0.01008(11) 0.00275(11)
Pd1 0.0246(3) 0.0279(3) 0.0272(3) 0.0071(2) 0.0024(2) 0.0015(2)
O1A 0.059(8) 0.046(6) 0.045(7) 0.014(5) 0.022(6) 0.001(4)
N1A 0.033(4) 0.035(4) 0.042(4) 0.012(3) 0.013(3) -0.006(3)
N2A 0.029(4) 0.037(4) 0.025(4) 0.009(3) 0.002(3) 0.002(4)
C1A 0.050(6) 0.034(4) 0.024(5) 0.012(4) 0.002(4) 0.004(4)
C2A 0.029(5) 0.036(5) 0.032(5) 0.010(4) 0.004(3) 0.000(4)
C3A 0.035(7) 0.042(5) 0.042(6) 0.004(4) 0.006(4) 0.007(4)
C4A 0.035(6) 0.055(6) 0.043(6) 0.008(6) 0.011(4) 0.011(6)
C5A 0.034(5) 0.047(5) 0.042(5) 0.004(4) 0.019(4) -0.004(4)
C6A 0.035(5) 0.037(6) 0.033(5) 0.009(4) 0.009(3) 0.000(4)
O1B 0.042(11) 0.025(7) 0.036(11) 0.007(7) 0.023(9) 0.016(7)
N1B 0.030(6) 0.022(5) 0.030(6) 0.009(5) 0.007(5) -0.001(5)
N2B 0.025(6) 0.022(5) 0.023(6) 0.011(5) -0.001(4) 0.001(5)
C2B 0.030(7) 0.030(7) 0.015(7) 0.007(5) 0.000(5) -0.004(6)
C3B 0.022(8) 0.044(8) 0.036(9) 0.009(7) 0.007(6) 0.002(7)
C4B 0.026(9) 0.036(7) 0.034(9) 0.006(7) 0.001(6) 0.009(7)
C5B 0.049(9) 0.023(7) 0.044(9) 0.008(6) 0.009(7) 0.006(6)
C6B 0.036(8) 0.023(6) 0.017(8) 0.010(5) 0.002(6) 0.001(6)
N3 0.059(3) 0.051(4) 0.093(5) 0.029(3) 0.033(3) 0.020(3)
O2 0.080(3) 0.065(3) 0.073(3) 0.005(3) 0.033(3) 0.024(3)
O3 0.050(3) 0.063(3) 0.083(4) 0.005(3) 0.012(2) 0.017(2)
O4 0.063(3) 0.080(4) 0.155(6) 0.040(4) 0.048(4) 0.036(3)
N4 0.045(3) 0.043(3) 0.047(3) 0.018(2) 0.006(2) 0.005(2)
O5 0.071(3) 0.045(2) 0.040(2) 0.0102(19) 0.001(2) -0.006(2)
O6 0.077(3) 0.039(2) 0.042(2) 0.0102(19) 0.012(2) 0.010(2)
O7 0.074(3) 0.053(3) 0.059(3) 0.038(2) 0.015(3) 0.008(2)
N5 0.047(3) 0.037(3) 0.052(3) 0.006(2) 0.011(2) 0.009(2)
O8 0.053(2) 0.049(3) 0.066(3) 0.027(2) 0.018(2) 0.008(2)
O9 0.053(2) 0.032(2) 0.057(3) 0.0099(19) 0.010(2) 0.0020(18)
O10 0.050(3) 0.072(4) 0.091(4) 0.012(3) 0.013(3) 0.022(3)
O1M 0.095(3) 0.034(2) 0.036(2) 0.0067(18) 0.010(2) 0.008(2)
C1M 0.181(11) 0.046(5) 0.058(5) -0.001(4) -0.006(6) -0.005(6)
O1W 0.040(2) 0.040(2) 0.042(2) 0.0002(18) 0.0133(19) -0.0011(18)
Pd3 0.0310(2) 0.0321(2) 0.0363(2) 0.00428(18) 0.00005(18) 0.00157(17)
O31 0.051(3) 0.068(3) 0.060(3) 0.018(3) 0.017(2) -0.001(2)
N31 0.039(3) 0.051(3) 0.051(3) 0.010(2) 0.000(2) -0.001(2)
N32 0.036(3) 0.032(2) 0.042(3) 0.006(2) -0.006(2) 0.001(2)
C31 0.044(3) 0.043(3) 0.054(4) -0.002(3) 0.004(3) 0.007(3)
C32 0.037(3) 0.038(3) 0.040(3) 0.002(2) -0.009(2) 0.007(2)
C33 0.057(4) 0.038(3) 0.057(4) 0.005(3) 0.006(3) 0.013(3)
C34 0.066(4) 0.035(3) 0.060(4) 0.012(3) 0.006(3) 0.006(3)
C35 0.054(4) 0.046(4) 0.054(4) 0.017(3) 0.010(3) 0.005(3)
C36 0.043(3) 0.043(3) 0.044(3) 0.009(3) 0.000(3) 0.004(3)
O41 0.072(3) 0.063(3) 0.057(3) 0.012(2) 0.025(3) 0.015(3)
N41 0.048(3) 0.047(3) 0.047(3) 0.008(2) 0.001(2) 0.003(2)
N42 0.032(2) 0.034(2) 0.049(3) 0.007(2) -0.001(2) -0.002(2)
C41 0.054(4) 0.048(4) 0.055(4) -0.003(3) 0.007(3) 0.007(3)
C42 0.043(3) 0.039(3) 0.054(4) 0.002(3) -0.001(3) -0.001(3)
C43 0.068(5) 0.036(3) 0.087(6) -0.004(3) 0.019(4) 0.002(3)
C44 0.078(6) 0.038(4) 0.105(7) 0.005(4) 0.031(5) -0.002(4)
C45 0.062(5) 0.043(4) 0.075(5) 0.013(3) 0.016(4) -0.005(3)
C46 0.041(3) 0.045(3) 0.063(4) 0.007(3) 0.007(3) -0.002(3)
Pd2 0.0356(2) 0.0403(3) 0.0372(2) 0.0092(2) -0.00821(19) -0.00053(19)
O11A 0.075(9) 0.046(5) 0.049(7) 0.016(5) 0.001(6) -0.001(5)
N11A 0.045(5) 0.048(5) 0.036(5) 0.012(4) -0.010(4) -0.011(4)
N12A 0.027(5) 0.052(5) 0.039(5) 0.013(4) -0.009(4) 0.000(4)
C11A 0.051(7) 0.052(6) 0.043(6) 0.020(5) 0.000(4) 0.003(5)
C12A 0.026(8) 0.057(6) 0.042(8) 0.012(5) -0.009(5) 0.001(6)
C13A 0.036(11) 0.062(8) 0.050(9) 0.017(7) 0.002(5) 0.003(7)
C14A 0.043(12) 0.062(8) 0.048(13) 0.004(8) -0.005(6) 0.013(8)
C15A 0.041(8) 0.049(7) 0.046(10) 0.013(6) -0.009(6) 0.007(7)
C16A 0.039(8) 0.042(6) 0.043(10) 0.013(6) -0.009(6) 0.001(6)
O21A 0.045(7) 0.046(7) 0.060(8) 0.017(7) 0.005(5) 0.005(7)
N21A 0.041(5) 0.039(5) 0.037(5) 0.011(4) -0.004(3) -0.003(4)
N22A 0.035(7) 0.041(6) 0.034(6) -0.001(7) -0.007(4) -0.011(8)
C21A 0.050(6) 0.043(5) 0.046(6) 0.010(5) 0.007(5) -0.004(5)
C22A 0.026(8) 0.045(6) 0.044(8) 0.010(6) -0.007(6) -0.001(7)
C23A 0.025(8) 0.060(4) 0.033(6) 0.009(4) -0.012(6) 0.010(4)
C24A 0.036(11) 0.059(6) 0.046(7) 0.002(6) -0.013(7) 0.020(6)
C25A 0.048(12) 0.049(7) 0.057(8) 0.017(6) -0.011(8) 0.017(6)
C26A 0.056(9) 0.044(7) 0.038(8) 0.010(7) -0.003(6) 0.004(8)
O11B 0.049(10) 0.027(8) 0.043(7) 0.012(7) 0.011(5) 0.002(7)
N11B 0.030(5) 0.038(5) 0.033(5) 0.005(4) 0.001(4) -0.006(4)
C11B 0.040(7) 0.031(5) 0.038(7) 0.010(5) 0.001(5) -0.004(5)
C12B 0.040(9) 0.046(10) 0.028(8) 0.016(7) 0.002(5) 0.009(8)
C13B 0.052(11) 0.049(10) 0.041(12) 0.012(8) 0.003(7) 0.011(9)
C14B 0.034(11) 0.061(9) 0.035(11) 0.003(9) -0.001(6) 0.011(10)
C15B 0.026(11) 0.062(9) 0.050(12) 0.010(8) 0.003(7) 0.001(8)
C16B 0.022(8) 0.055(8) 0.047(10) 0.018(7) 0.002(6) -0.005(7)
O21B 0.058(9) 0.039(7) 0.048(8) 0.015(5) 0.016(5) -0.001(5)
N21B 0.037(6) 0.040(6) 0.036(7) 0.008(5) -0.001(4) -0.002(5)
N22B 0.042(11) 0.038(6) 0.035(8) 0.007(8) -0.004(8) -0.005(9)
C21B 0.046(7) 0.036(6) 0.041(7) 0.011(5) -0.004(5) 0.001(5)
C22B 0.038(9) 0.043(8) 0.036(8) 0.000(8) -0.006(6) -0.005(9)
C23B 0.037(12) 0.043(8) 0.047(8) 0.015(6) -0.012(7) 0.019(7)
C24B 0.031(12) 0.061(7) 0.041(9) -0.006(7) -0.014(8) 0.020(8)
C25B 0.025(8) 0.060(4) 0.033(6) 0.009(4) -0.012(6) 0.010(4)
C26B 0.035(11) 0.051(8) 0.033(8) -0.002(7) -0.005(7) -0.014(7)

loop_
_atom_type_symbol
_atom_type_description
_atom_type_scat_dispersion_real
_atom_type_scat_dispersion_imag
_atom_type_scat_source
C C 0.0033 0.0016 'International Tables Vol C Tables 4.2.6.8 and 6.1.1.4'
H H 0.0000 0.0000 'International Tables Vol C Tables 4.2.6.8 and 6.1.1.4'
N N 0.0061 0.0033 'International Tables Vol C Tables 4.2.6.8 and 6.1.1.4'
O O 0.0106 0.0060 'International Tables Vol C Tables 4.2.6.8 and 6.1.1.4'
Pd Pd -0.9988 1.0072 'International Tables Vol C Tables 4.2.6.8 and 6.1.1.4'
Er Er -0.2586 4.9576 'International Tables Vol C Tables 4.2.6.8 and 6.1.1.4'

loop_
_geom_angle_atom_site_label_1
_geom_angle_atom_site_label_2
_geom_angle_atom_site_label_3
_geom_angle
_geom_angle_site_symmetry_1
_geom_angle_site_symmetry_3
_geom_angle_publ_flag
O1W Er1 O1A 79.4(7) . . ?
O1W Er1 O1B 76.7(10) . 2_556 ?
O1W Er1 O1M 150.19(17) . . ?
O1A Er1 O1M 82.9(9) . . ?
O1B Er1 O1M 87.0(13) 2_556 . ?
O1W Er1 O8 89.86(17) . . ?
O1A Er1 O8 123.2(7) . . ?
O1B Er1 O8 126.7(9) 2_556 . ?
O1M Er1 O8 80.04(18) . . ?
O1W Er1 O3 76.69(18) . . ?
O1A Er1 O3 89.7(8) . . ?
O1B Er1 O3 85.3(12) 2_556 . ?
O1M Er1 O3 127.17(19) . . ?
O8 Er1 O3 141.77(18) . . ?
O1W Er1 O6 126.41(15) . . ?
O1A Er1 O6 151.2(5) . . ?
O1B Er1 O6 151.8(6) 2_556 . ?
O1M Er1 O6 77.86(15) . . ?
O8 Er1 O6 74.31(16) . . ?
O3 Er1 O6 85.17(17) . . ?
O1W Er1 O2 124.36(19) . . ?
O1A Er1 O2 80.4(5) . . ?
O1B Er1 O2 79.1(6) 2_556 . ?
O1M Er1 O2 75.3(2) . . ?
O8 Er1 O2 143.21(19) . . ?
O3 Er1 O2 51.9(2) . . ?
O6 Er1 O2 74.13(18) . . ?
O1W Er1 O5 74.83(16) . . ?
O1A Er1 O5 151.4(9) . . ?
O1B Er1 O5 147.2(13) 2_556 . ?
O1M Er1 O5 125.71(15) . . ?
O8 Er1 O5 69.37(16) . . ?
O3 Er1 O5 72.58(18) . . ?
O6 Er1 O5 51.61(15) . . ?
O2 Er1 O5 104.12(18) . . ?
O1W Er1 O9 78.69(16) . . ?
O1A Er1 O9 71.5(7) . . ?
O1B Er1 O9 74.9(9) 2_556 . ?
O1M Er1 O9 73.02(16) . . ?
O8 Er1 O9 51.74(14) . . ?
O3 Er1 O9 151.36(16) . . ?
O6 Er1 O9 121.63(15) . . ?
O2 Er1 O9 139.63(18) . . ?
O5 Er1 O9 114.50(16) . . ?
O1W Er1 N3 100.5(2) . . ?
O1A Er1 N3 84.3(6) . . ?
O1B Er1 N3 81.1(9) 2_556 . ?
O1M Er1 N3 101.4(2) . . ?
O8 Er1 N3 152.11(16) . . ?
O3 Er1 N3 25.79(19) . . ?
O6 Er1 N3 78.76(17) . . ?
O2 Er1 N3 26.14(19) . . ?
O5 Er1 N3 88.28(18) . . ?
O9 Er1 N3 155.62(16) . . ?
O1W Er1 N4 100.46(16) . . ?
O1A Er1 N4 168.1(7) . . ?
O1B Er1 N4 164.1(11) 2_556 . ?
O1M Er1 N4 101.72(16) . . ?
O8 Er1 N4 68.56(15) . . ?
O3 Er1 N4 78.81(17) . . ?
O6 Er1 N4 26.02(15) . . ?
O2 Er1 N4 90.14(17) . . ?
O5 Er1 N4 25.63(15) . . ?
O9 Er1 N4 120.23(15) . . ?
N3 Er1 N4 84.03(16) . . ?
N1B Pd1 N1B 180.0 2_556 . ?
N1A Pd1 N1A 180.0 . 2_556 ?
N1B Pd1 N2B 80.1(4) 2_556 2_556 ?
N1B Pd1 N2B 99.9(4) . 2_556 ?
N1B Pd1 N2B 99.9(4) 2_556 . ?
N1B Pd1 N2B 80.1(4) . . ?
N2B Pd1 N2B 180.0(6) 2_556 . ?
N1A Pd1 N2A 100.7(3) . 2_556 ?
N1A Pd1 N2A 79.3(3) 2_556 2_556 ?
N1A Pd1 N2A 79.3(3) . . ?
N1A Pd1 N2A 100.7(3) 2_556 . ?
N2A Pd1 N2A 180.0 2_556 . ?
N1A O1A Er1 150.6(12) . . ?
O1A N1A C1A 118.7(10) . . ?
O1A N1A Pd1 125.9(9) . . ?
C1A N1A Pd1 115.2(6) . . ?
C6A N2A C2A 120.0(8) . . ?
C6A N2A Pd1 126.1(6) . . ?
C2A N2A Pd1 113.9(6) . . ?
N1A C1A C2A 115.8(8) . . ?
N1A C1A H1A 122.1 . . ?
C2A C1A H1A 122.1 . . ?
N2A C2A C3A 121.6(8) . . ?
N2A C2A C1A 115.7(8) . . ?
C3A C2A C1A 122.6(9) . . ?
C4A C3A C2A 118.1(9) . . ?
C4A C3A H3A 120.9 . . ?
C2A C3A H3A 120.9 . . ?
C5A C4A C3A 119.9(9) . . ?
C5A C4A H4A 120.0 . . ?
C3A C4A H4A 120.0 . . ?
C4A C5A C6A 119.5(9) . . ?
C4A C5A H5A 120.3 . . ?
C6A C5A H5A 120.3 . . ?
N2A C6A C5A 120.7(9) . . ?
N2A C6A H6A 119.6 . . ?
C5A C6A H6A 119.6 . . ?
N1B O1B Er1 141.5(16) . 2_556 ?
O1B N1B C1B 118.6(14) . . ?
O1B N1B Pd1 126.1(13) . . ?
C1B N1B Pd1 115.1(8) . . ?
C6B N2B C2B 120.0(12) . . ?
C6B N2B Pd1 127.9(10) . . ?
C2B N2B Pd1 112.1(8) . . ?
N1B C1B C2B 115.4(12) . . ?
N1B C1B H1B 122.3 . . ?
C2B C1B H1B 122.3 . . ?
N2B C2B C3B 120.7(11) . . ?
N2B C2B C1B 117.2(11) . . ?
C3B C2B C1B 122.1(12) . . ?
C4B C3B C2B 119.3(13) . . ?
C4B C3B H3B 120.4 . . ?
C2B C3B H3B 120.4 . . ?
C3B C4B C5B 119.4(13) . . ?
C3B C4B H4B 120.3 . . ?
C5B C4B H4B 120.3 . . ?
C4B C5B C6B 119.0(12) . . ?
C4B C5B H5B 120.5 . . ?
C6B C5B H5B 120.5 . . ?
N2B C6B C5B 121.5(13) . . ?
N2B C6B H6B 119.2 . . ?
C5B C6B H6B 119.2 . . ?
O4 N3 O3 121.7(8) . . ?
O4 N3 O2 123.4(8) . . ?
O3 N3 O2 114.9(6) . . ?
O4 N3 Er1 178.9(7) . . ?
O3 N3 Er1 57.2(3) . . ?
O2 N3 Er1 57.7(3) . . ?
N3 O2 Er1 96.2(4) . . ?
N3 O3 Er1 97.0(5) . . ?
O7 N4 O5 122.2(6) . . ?
O7 N4 O6 121.9(6) . . ?
O5 N4 O6 115.9(5) . . ?
O7 N4 Er1 175.5(4) . . ?
O5 N4 Er1 58.8(3) . . ?
O6 N4 Er1 57.2(3) . . ?
N4 O5 Er1 95.5(3) . . ?
N4 O6 Er1 96.8(3) . . ?
O10 N5 O9 123.1(5) . . ?
O10 N5 O8 121.7(6) . . ?
O9 N5 O8 115.2(5) . . ?
O10 N5 Er1 170.3(5) . . ?
O9 N5 Er1 60.1(3) . . ?
O8 N5 Er1 56.1(3) . . ?
N5 O8 Er1 97.8(3) . . ?
N5 O9 Er1 93.9(3) . . ?
C1M O1M Er1 132.6(4) . . ?
C1M O1M H1MO 109.5 . . ?
Er1 O1M H1MO 117.0 . . ?
O1M C1M H1MA 109.5 . . ?
O1M C1M H1MB 109.5 . . ?
H1MA C1M H1MB 109.5 . . ?
O1M C1M H1MC 109.5 . . ?
H1MA C1M H1MC 109.5 . . ?
H1MB C1M H1MC 109.5 . . ?
Er1 O1W HWA 132(5) . . ?
Er1 O1W HWB 118(5) . . ?
HWA O1W HWB 111(7) . . ?
N31 Pd3 N32 80.0(2) . . ?
N31 Pd3 N42 100.5(2) . . ?
N32 Pd3 N42 179.6(2) . . ?
N31 Pd3 N41 177.3(2) . . ?
N32 Pd3 N41 100.3(2) . . ?
N42 Pd3 N41 79.3(2) . . ?
O31 N31 C31 119.0(6) . . ?
O31 N31 Pd3 126.8(4) . . ?
C31 N31 Pd3 114.3(4) . . ?
C36 N32 C32 119.9(5) . . ?
C36 N32 Pd3 125.6(4) . . ?
C32 N32 Pd3 114.5(4) . . ?
N31 C31 C32 116.5(6) . . ?
N31 C31 H31 121.8 . . ?
C32 C31 H31 121.8 . . ?
N32 C32 C33 121.2(6) . . ?
N32 C32 C31 114.7(5) . . ?
C33 C32 C31 124.1(6) . . ?
C32 C33 C34 119.3(6) . . ?
C32 C33 H33 120.4 . . ?
C34 C33 H33 120.4 . . ?
C35 C34 C33 119.9(6) . . ?
C35 C34 H34 120.0 . . ?
C33 C34 H34 120.0 . . ?
C34 C35 C36 118.8(6) . . ?
C34 C35 H35 120.6 . . ?
C36 C35 H35 120.6 . . ?
N32 C36 C35 120.8(6) . . ?
N32 C36 H36 119.6 . . ?
C35 C36 H36 119.6 . . ?
O41 N41 C41 120.6(6) . . ?
O41 N41 Pd3 126.0(4) . . ?
C41 N41 Pd3 113.3(5) . . ?
C46 N42 C42 121.0(5) . . ?
C46 N42 Pd3 125.0(5) . . ?
C42 N42 Pd3 114.0(4) . . ?
N41 C41 C42 117.8(6) . . ?
N41 C41 H41 121.1 . . ?
C42 C41 H41 121.1 . . ?
N42 C42 C43 120.7(6) . . ?
N42 C42 C41 115.5(6) . . ?
C43 C42 C41 123.8(7) . . ?
C44 C43 C42 118.8(7) . . ?
C44 C43 H43 120.6 . . ?
C42 C43 H43 120.6 . . ?
C45 C44 C43 119.2(7) . . ?
C45 C44 H44 120.4 . . ?
C43 C44 H44 120.4 . . ?
C44 C45 C46 120.0(7) . . ?
C44 C45 H45 120.0 . . ?
C46 C45 H45 120.0 . . ?
N42 C46 C45 120.3(7) . . ?
N42 C46 H46 119.8 . . ?
C45 C46 H46 119.8 . . ?
N22B Pd2 N11B 104.7(6) . . ?
N11A Pd2 N12A 83.7(4) . . ?
N11A Pd2 N22A 100.9(5) . . ?
N12A Pd2 N22A 175.1(7) . . ?
N22B Pd2 N12B 175.1(8) . . ?
N11B Pd2 N12B 80.0(4) . . ?
N22B Pd2 N21B 79.4(6) . . ?
N11B Pd2 N21B 175.8(4) . . ?
N12B Pd2 N21B 95.8(4) . . ?
N11A Pd2 N21A 176.3(4) . . ?
N12A Pd2 N21A 98.8(4) . . ?
N22A Pd2 N21A 76.7(5) . . ?
O11A N11A C11A 121.1(10) . . ?
O11A N11A Pd2 125.7(10) . . ?
C11A N11A Pd2 113.2(7) . . ?
C16A N12A C12A 119.4(10) . . ?
C16A N12A Pd2 129.7(9) . . ?
C12A N12A Pd2 110.9(8) . . ?
N11A C11A C12A 117.1(10) . . ?
N11A C11A H11A 121.4 . . ?
C12A C11A H11A 121.4 . . ?
N12A C12A C13A 122.0(10) . . ?
N12A C12A C11A 115.1(11) . . ?
C13A C12A C11A 122.9(12) . . ?
C14A C13A C12A 117.5(12) . . ?
C14A C13A H13A 121.3 . . ?
C12A C13A H13A 121.3 . . ?
C15A C14A C13A 120.5(12) . . ?
C15A C14A H14A 119.8 . . ?
C13A C14A H14A 119.8 . . ?
C14A C15A C16A 118.9(12) . . ?
C14A C15A H15A 120.6 . . ?
C16A C15A H15A 120.6 . . ?
N12A C16A C15A 121.8(12) . . ?
N12A C16A H16A 119.1 . . ?
C15A C16A H16A 119.1 . . ?
C21A N21A O21A 121.5(10) . . ?
C21A N21A Pd2 115.0(7) . . ?
O21A N21A Pd2 123.4(9) . . ?
C26A N22A C22A 117.8(11) . . ?
C26A N22A Pd2 127.0(11) . . ?
C22A N22A Pd2 115.3(11) . . ?
N21A C21A C22A 117.8(11) . . ?
N21A C21A H21A 121.1 . . ?
C22A C21A H21A 121.1 . . ?
N22A C22A C23A 121.2(14) . . ?
N22A C22A C21A 114.9(13) . . ?
C23A C22A C21A 122.3(16) . . ?
C24A C23A C22A 119.1(15) . . ?
C24A C23A H23A 120.5 . . ?
C22A C23A H23A 120.5 . . ?
C25A C24A C23A 119.2(13) . . ?
C25A C24A H24A 120.4 . . ?
C23A C24A H24A 120.4 . . ?
C24A C25A C26A 118.6(15) . . ?
C24A C25A H25A 120.7 . . ?
C26A C25A H25A 120.7 . . ?
N22A C26A C25A 123.3(15) . . ?
N22A C26A H26A 118.4 . . ?
C25A C26A H26A 118.4 . . ?
O11B N11B C11B 118.5(11) . . ?
O11B N11B Pd2 124.0(10) . . ?
C11B N11B Pd2 117.5(7) . . ?
C16B N12B C12B 120.1(11) . . ?
C16B N12B Pd2 128.7(10) . . ?
C12B N12B Pd2 111.2(9) . . ?
N11B C11B C12B 116.0(11) . . ?
N11B C11B H11B 122.0 . . ?
C12B C11B H11B 122.0 . . ?
N12B C12B C13B 120.1(12) . . ?
N12B C12B C11B 115.2(12) . . ?
C13B C12B C11B 124.6(13) . . ?
C14B C13B C12B 120.1(14) . . ?
C14B C13B H13B 120.0 . . ?
C12B C13B H13B 120.0 . . ?
C15B C14B C13B 119.2(14) . . ?
C15B C14B H14B 120.4 . . ?
C13B C14B H14B 120.4 . . ?
C14B C15B C16B 119.5(14) . . ?
C14B C15B H15B 120.2 . . ?
C16B C15B H15B 120.2 . . ?
N12B C16B C15B 121.0(13) . . ?
N12B C16B H16B 119.5 . . ?
C15B C16B H16B 119.5 . . ?
C21B N21B O21B 121.5(13) . . ?
C21B N21B Pd2 112.3(8) . . ?
O21B N21B Pd2 126.1(10) . . ?
C26B N22B C22B 119.2(13) . . ?
C26B N22B Pd2 125.0(15) . . ?
C22B N22B Pd2 115.7(13) . . ?
N21B C21B C22B 116.4(13) . . ?
N21B C21B H21B 121.8 . . ?
C22B C21B H21B 121.8 . . ?
N22B C22B C23B 121.1(16) . . ?
N22B C22B C21B 115.8(15) . . ?
C23B C22B C21B 123.0(17) . . ?
C24B C23B C22B 118.7(17) . . ?
C24B C23B H23B 120.6 . . ?
C22B C23B H23B 120.7 . . ?
C25B C24B C23B 119.3(15) . . ?
C25B C24B H24B 120.3 . . ?
C23B C24B H24B 120.3 . . ?
C24B C25B C26B 118.6(18) . . ?
C24B C25B H25B 120.7 . . ?
C26B C25B H25B 120.7 . . ?
N22B C26B C25B 121.2(19) . . ?
N22B C26B H26B 119.4 . . ?
C25B C26B H26B 119.4 . . ?

loop_
_geom_bond_atom_site_label_1
_geom_bond_atom_site_label_2
_geom_bond_distance
_geom_bond_site_symmetry_2
_geom_bond_publ_flag
Er1 O1W 2.264(4) . ?
Er1 O1A 2.276(12) . ?
Er1 O1B 2.292(19) 2_556 ?
Er1 O1M 2.320(4) . ?
Er1 O8 2.405(5) . ?
Er1 O3 2.422(5) . ?
Er1 O6 2.429(4) . ?
Er1 O2 2.431(5) . ?
Er1 O5 2.467(4) . ?
Er1 O9 2.494(4) . ?
Er1 N3 2.860(6) . ?
Er1 N4 2.869(5) . ?
Pd1 N1B 2.026(10) 2_556 ?
Pd1 N1B 2.026(10) . ?
Pd1 N1A 2.040(7) . ?
Pd1 N1A 2.040(7) 2_556 ?
Pd1 N2B 2.044(12) 2_556 ?
Pd1 N2B 2.044(12) . ?
Pd1 N2A 2.046(8) 2_556 ?
Pd1 N2A 2.046(8) . ?
O1A N1A 1.300(14) . ?
N1A C1A 1.321(10) . ?
N2A C6A 1.342(10) . ?
N2A C2A 1.349(10) . ?
C1A C2A 1.446(10) . ?
C1A H1A 0.9500 . ?
C2A C3A 1.394(11) . ?
C3A C4A 1.382(11) . ?
C3A H3A 0.9500 . ?
C4A C5A 1.376(12) . ?
C4A H4A 0.9500 . ?
C5A C6A 1.392(11) . ?
C5A H5A 0.9500 . ?
C6A H6A 0.9500 . ?
O1B N1B 1.298(15) . ?
O1B Er1 2.292(19) 2_556 ?
N1B C1B 1.316(13) . ?
N2B C6B 1.336(12) . ?
N2B C2B 1.352(13) . ?
C1B C2B 1.439(13) . ?
C1B H1B 0.9500 . ?
C2B C3B 1.403(14) . ?
C3B C4B 1.381(14) . ?
C3B H3B 0.9500 . ?
C4B C5B 1.381(14) . ?
C4B H4B 0.9500 . ?
C5B C6B 1.399(14) . ?
C5B H5B 0.9500 . ?
C6B H6B 0.9500 . ?
N3 O4 1.218(8) . ?
N3 O3 1.254(8) . ?
N3 O2 1.267(9) . ?
N4 O7 1.224(6) . ?
N4 O5 1.247(7) . ?
N4 O6 1.268(7) . ?
N5 O10 1.215(7) . ?
N5 O9 1.260(6) . ?
N5 O8 1.273(6) . ?
O1M C1M 1.433(9) . ?
O1M H1MO 0.8400 . ?
C1M H1MA 0.9800 . ?
C1M H1MB 0.9800 . ?
C1M H1MC 0.9800 . ?
O1W HWA 0.83(7) . ?
O1W HWB 0.80(7) . ?
Pd3 N31 2.020(6) . ?
Pd3 N32 2.028(4) . ?
Pd3 N42 2.034(5) . ?
Pd3 N41 2.051(6) . ?
O31 N31 1.260(6) . ?
N31 C31 1.333(7) . ?
N32 C36 1.341(7) . ?
N32 C32 1.349(7) . ?
C31 C32 1.442(8) . ?
C31 H31 0.9500 . ?
C32 C33 1.377(8) . ?
C33 C34 1.377(9) . ?
C33 H33 0.9500 . ?
C34 C35 1.368(9) . ?
C34 H34 0.9500 . ?
C35 C36 1.404(8) . ?
C35 H35 0.9500 . ?
C36 H36 0.9500 . ?
O41 N41 1.291(7) . ?
N41 C41 1.311(8) . ?
N42 C46 1.339(8) . ?
N42 C42 1.342(8) . ?
C41 C42 1.416(9) . ?
C41 H41 0.9500 . ?
C42 C43 1.400(9) . ?
C43 C44 1.389(11) . ?
C43 H43 0.9500 . ?
C44 C45 1.371(11) . ?
C44 H44 0.9500 . ?
C45 C46 1.392(9) . ?
C45 H45 0.9500 . ?
C46 H46 0.9500 . ?
Pd2 N11A 1.947(9) . ?
Pd2 N22B 1.959(15) . ?
Pd2 N11B 1.960(10) . ?
Pd2 N12A 2.001(10) . ?
Pd2 N22A 2.088(12) . ?
Pd2 N12B 2.105(11) . ?
Pd2 N21B 2.106(12) . ?
Pd2 N21A 2.115(9) . ?
O11A N11A 1.297(12) . ?
N11A C11A 1.314(12) . ?
N12A C16A 1.329(12) . ?
N12A C12A 1.357(12) . ?
C11A C12A 1.461(12) . ?
C11A H11A 0.9500 . ?
C12A C13A 1.394(14) . ?
C13A C14A 1.392(13) . ?
C13A H13A 0.9500 . ?
C14A C15A 1.369(14) . ?
C14A H14A 0.9500 . ?
C15A C16A 1.395(14) . ?
C15A H15A 0.9500 . ?
C16A H16A 0.9500 . ?
O21A N21A 1.310(12) . ?
N21A C21A 1.296(12) . ?
N22A C26A 1.345(14) . ?
N22A C22A 1.351(15) . ?
C21A C22A 1.430(16) . ?
C21A H21A 0.9500 . ?
C22A C23A 1.398(16) . ?
C23A C24A 1.387(16) . ?
C23A H23A 0.9500 . ?
C24A C25A 1.362(17) . ?
C24A H24A 0.9500 . ?
C25A C26A 1.388(16) . ?
C25A H25A 0.9500 . ?
C26A H26A 0.9500 . ?
O11B N11B 1.300(14) . ?
N11B C11B 1.318(12) . ?
N12B C16B 1.336(13) . ?
N12B C12B 1.365(13) . ?
C11B C12B 1.457(13) . ?
C11B H11B 0.9500 . ?
C12B C13B 1.386(15) . ?
C13B C14B 1.377(14) . ?
C13B H13B 0.9500 . ?
C14B C15B 1.370(15) . ?
C14B H14B 0.9500 . ?
C15B C16B 1.396(15) . ?
C15B H15B 0.9500 . ?
C16B H16B 0.9500 . ?
O21B N21B 1.299(13) . ?
N21B C21B 1.296(13) . ?
N22B C26B 1.342(17) . ?
N22B C22B 1.345(16) . ?
C21B C22B 1.434(17) . ?
C21B H21B 0.9500 . ?
C22B C23B 1.398(17) . ?
C23B C24B 1.390(18) . ?
C23B H23B 0.9500 . ?
C24B C25B 1.367(19) . ?
C24B H24B 0.9500 . ?
C25B C26B 1.390(18) . ?
C25B H25B 0.9500 . ?
C26B H26B 0.9500 . ?

loop_
_geom_hbond_atom_site_label_D
_geom_hbond_atom_site_label_H
_geom_hbond_atom_site_label_A
_geom_hbond_distance_DH
_geom_hbond_distance_HA
_geom_hbond_distance_DA
_geom_hbond_angle_DHA
_geom_hbond_site_symmetry_A
C1A H1A O2 0.95 2.32 3.091(10) 138.2 .
C6A H6A O1A 0.95 2.18 2.98(2) 141.6 2_556
C6A H6A O1W 0.95 2.66 3.427(11) 137.8 2_556
C6B H6B O1B 0.95 2.21 2.99(3) 138.6 2_556
C3B H3B O31 0.95 2.68 3.272(18) 120.8 2_456
C1B H1B O9 0.95 2.36 2.936(15) 119.1 2_556
C1B H1B O1W 0.95 2.35 2.979(15) 123.6 2_556
C1M H1MA O6 0.98 2.87 3.079(10) 92.9 .
C33 H33 O10 0.95 2.56 3.362(9) 142.1 1_455
C35 H35 O7 0.95 2.52 3.222(7) 130.4 2_565
C36 H36 O41 0.95 2.14 2.950(8) 142.0 .
C41 H41 O5 0.95 2.35 3.293(9) 169.2 2
C45 H45 O8 0.95 2.57 3.186(8) 122.8 1_445
C46 H46 O31 0.95 2.14 2.944(9) 141.5 .
C11A H11A O9 0.95 2.36 3.141(12) 139.5 2_556
C15A H15A O4 0.95 2.51 3.344(18) 146.9 .
C16A H16A O21A 0.95 2.14 2.94(2) 140.8 .
C23A H23A O21A 0.95 2.62 3.40(3) 139.4 2
C26A H26A O11A 0.95 2.19 2.97(2) 138.8 .
C11B H11B O3 0.95 2.38 3.225(13) 147.6 .
C16B H16B O21B 0.95 2.11 2.91(2) 141.3 .
C21B H21B O4 0.95 2.56 3.393(14) 147.1 1_545
C26B H26B O11B 0.95 2.21 2.96(3) 135.5 .
O1M H1MO O11A 0.84 1.77 2.598(13) 167.0 2_556
O1M H1MO O21B 0.84 1.69 2.504(14) 163.6 2_556
O1M H1MO N21B 0.84 2.57 3.400(13) 169.1 2_556
O1W HWA O41 0.83(7) 1.77(7) 2.596(7) 177(7) 2
O1W HWB O21A 0.80(7) 1.87(7) 2.66(2) 170(7) .
O1W HWB N21A 0.80(7) 2.71(7) 3.408(10) 147(6) .
O1W HWB O11B 0.80(7) 1.94(8) 2.71(3) 160(7) .
